data_7225379
loop_
_publ_author_name
'Bujak, Maciej'
'Podsiad\/lo, Marcin'
'Katrusiak, Andrzej'

_publ_section_title
;
 Halogen and hydrogen bonds in compressed pentachloroethane
;
_journal_issue 28
_journal_name_full CrystEngComm
_journal_page_first 5393
_journal_paper_doi 10.1039/C6CE01025C
_journal_volume 18
_journal_year 2016
_chemical_formula_moiety 'C2 H Cl5'
_chemical_formula_sum 'C2 H Cl5'
_chemical_formula_weight 202.28
_chemical_melting_point 244.37
_chemical_name_systematic pentachloroethane
_space_group_crystal_system orthorhombic
_space_group_IT_number 62
_space_group_name_Hall '-P 2ac 2n'
_space_group_name_H-M_alt 'P n m a'
_symmetry_space_group_name_Hall '-P 2ac 2n'
_symmetry_space_group_name_H-M 'P n m a'
_atom_sites_solution_hydrogens geom
_atom_sites_solution_primary direct
_atom_sites_solution_secondary difmap
_audit_creation_method SHELXL-2014/7
_audit_update_record
;
2016-04-29 deposited with the CCDC.
2016-05-30 downloaded from the CCDC.
;
_cell_angle_alpha 90
_cell_angle_beta 90
_cell_angle_gamma 90
_cell_formula_units_Z 4
_cell_length_a 10.210(7)
_cell_length_b 11.039(3)
_cell_length_c 6.0415(9)
_cell_measurement_pressure 450000
_cell_measurement_reflns_used 1263
_cell_measurement_temperature 295(2)
_cell_measurement_theta_max 24.11
_cell_measurement_theta_min 3.84
_cell_volume 680.9(5)
_computing_cell_refinement 'CrysAlisPro (Agilent Technologies, 2012)'
_computing_data_collection 'CrysAlisCCD (Oxford Diffraction Ltd., 2010)'
_computing_data_reduction 'CrysAlisPro (Agilent Technologies, 2012)'
_computing_molecular_graphics 'Mercury (Macrae at al., 2008)'
_computing_publication_material 'SHELXL-2014/7 (Sheldrick, 2014)'
_computing_structure_refinement 'SHELXL-2014/7 (Sheldrick, 2014)'
_computing_structure_solution 'SHELXS-97 (Sheldrick, 2008)'
_diffrn_ambient_environment 'diamond-anvil cell'
_diffrn_ambient_pressure 450000
_diffrn_ambient_temperature 295(2)
_diffrn_measured_fraction_theta_full 0.301
_diffrn_measured_fraction_theta_max 0.265
_diffrn_measurement_device_type Xcalibur
_diffrn_measurement_method '\f- and \w-scans'
_diffrn_radiation_type MoK\a
_diffrn_radiation_wavelength 0.71073
_diffrn_reflns_av_R_equivalents 0.0212
_diffrn_reflns_av_unetI/netI 0.0087
_diffrn_reflns_Laue_measured_fraction_full 0.301
_diffrn_reflns_Laue_measured_fraction_max 0.265
_diffrn_reflns_limit_h_max 6
_diffrn_reflns_limit_h_min -6
_diffrn_reflns_limit_k_max 12
_diffrn_reflns_limit_k_min -12
_diffrn_reflns_limit_l_max 7
_diffrn_reflns_limit_l_min -7
_diffrn_reflns_number 2374
_diffrn_reflns_point_group_measured_fraction_full 0.301
_diffrn_reflns_point_group_measured_fraction_max 0.265
_diffrn_reflns_theta_full 25.242
_diffrn_reflns_theta_max 27.017
_diffrn_reflns_theta_min 3.845
_diffrn_source 'fine-focus sealed tube'
_exptl_absorpt_coefficient_mu 2.005
_exptl_absorpt_correction_T_max 1.00
_exptl_absorpt_correction_T_min 0.24
_exptl_absorpt_correction_type multi-scan
_exptl_absorpt_process_details
;
Correction for absorption was made using CrysAlisPro,
Agilent Technologies, 2012.
;
_exptl_crystal_colour colourless
_exptl_crystal_density_diffrn 1.973
_exptl_crystal_density_method 'not measured'
_exptl_crystal_description disc
_exptl_crystal_F_000 392
_exptl_crystal_size_max 0.500
_exptl_crystal_size_mid 0.500
_exptl_crystal_size_min 0.250
_refine_diff_density_max 0.327
_refine_diff_density_min -0.300
_refine_diff_density_rms 0.080
_refine_ls_extinction_method none
_refine_ls_goodness_of_fit_ref 1.095
_refine_ls_hydrogen_treatment constr
_refine_ls_matrix_type full
_refine_ls_number_parameters 37
_refine_ls_number_reflns 208
_refine_ls_number_restraints 20
_refine_ls_restrained_S_all 1.090
_refine_ls_R_factor_all 0.1147
_refine_ls_R_factor_gt 0.0997
_refine_ls_shift/su_max 0.000
_refine_ls_shift/su_mean 0.000
_refine_ls_structure_factor_coef Fsqd
_refine_ls_weighting_details 'w=1/[\s^2^(Fo^2^)+(0.1913P)^2^+2.5395P] where P=(Fo^2^+2Fc^2^)/3'
_refine_ls_weighting_scheme calc
_refine_ls_wR_factor_gt 0.3005
_refine_ls_wR_factor_ref 0.3193
_reflns_Friedel_coverage 0.000
_reflns_number_gt 157
_reflns_number_total 208
_reflns_threshold_expression 'I > 2\s(I)'
_cod_data_source_file c6ce01025c3.cif
_cod_data_source_block PCE_I_295K_045GPa
_cod_depositor_comments 'Adding full bibliography for 7225378--7225383.cif.'
_cod_database_code 7225379
_shelx_shelxl_version_number 2014/7
_shelx_space_group_comment
;
The symmetry employed for this shelxl refinement is uniquely defined
by the following loop, which should always be used as a source of
symmetry information in preference to the above space-group names.
They are only intended as comments.
;
_shelx_estimated_absorpt_t_min 0.434
_shelx_estimated_absorpt_t_max 0.634

loop_
_space_group_symop_operation_xyz
'x, y, z'
'-x+1/2, -y, z+1/2'
'-x, y+1/2, -z'
'x+1/2, -y+1/2, -z+1/2'
'-x, -y, -z'
'x-1/2, y, -z-1/2'
'x, -y-1/2, z'
'-x-1/2, y-1/2, z-1/2'

loop_
_atom_site_label
_atom_site_type_symbol
_atom_site_fract_x
_atom_site_fract_y
_atom_site_fract_z
_atom_site_U_iso_or_equiv
_atom_site_adp_type
_atom_site_occupancy
_atom_site_site_symmetry_order
_atom_site_calc_flag
_atom_site_refinement_flags_posn
_atom_site_refinement_flags_adp
_atom_site_refinement_flags_occupancy
C1 C 0.041(7) 0.2500 -0.146(7) 0.149(12) Uani 1 2 d S TU P
Cl1 Cl 0.0465(10) 0.3859(6) -0.3318(10) 0.147(6) Uani 1 1 d . U .
Cl2 Cl -0.057(2) 0.2500 0.0703(14) 0.177(9) Uani 1 2 d S TU P
C2 C 0.187(8) 0.2500 -0.087(7) 0.167(14) Uani 1 2 d S TU P
H1 H 0.2430 0.2500 -0.2178 0.200 Uiso 1 2 calc R U P
Cl3 Cl 0.2063(12) 0.1110(6) 0.0823(10) 0.143(5) Uani 1 1 d . U .

loop_
_atom_site_aniso_label
_atom_site_aniso_U_11
_atom_site_aniso_U_22
_atom_site_aniso_U_33
_atom_site_aniso_U_23
_atom_site_aniso_U_13
_atom_site_aniso_U_12
C1 0.139(19) 0.145(16) 0.162(16) 0.000 -0.006(14) 0.000
Cl1 0.15(2) 0.147(8) 0.142(5) 0.058(4) -0.029(5) 0.000(3)
Cl2 0.20(3) 0.214(15) 0.121(5) 0.000 0.046(7) 0.000
C2 0.160(19) 0.168(18) 0.172(18) 0.000 -0.024(15) 0.000
Cl3 0.148(19) 0.117(7) 0.165(5) 0.043(3) -0.024(5) 0.026(3)

loop_
_atom_type_symbol
_atom_type_description
_atom_type_scat_dispersion_real
_atom_type_scat_dispersion_imag
_atom_type_scat_source
C C 0.0033 0.0016 'International Tables Vol C Tables 4.2.6.8 and 6.1.1.4'
H H 0.0000 0.0000 'International Tables Vol C Tables 4.2.6.8 and 6.1.1.4'
Cl Cl 0.1484 0.1585 'International Tables Vol C Tables 4.2.6.8 and 6.1.1.4'

loop_
_geom_angle_atom_site_label_1
_geom_angle_atom_site_label_2
_geom_angle_atom_site_label_3
_geom_angle
_geom_angle_site_symmetry_1
_geom_angle_site_symmetry_3
C2 C1 Cl2 114(4) . .
C2 C1 Cl1 97(3) . 7_565
Cl2 C1 Cl1 119(2) . 7_565
C2 C1 Cl1 97(3) . .
Cl2 C1 Cl1 119(2) . .
Cl1 C1 Cl1 106(2) 7_565 .
C1 C2 Cl3 104(3) . 7_565
C1 C2 Cl3 104(3) . .
Cl3 C2 Cl3 112(2) 7_565 .
C1 C2 H1 112.4 . .
Cl3 C2 H1 112.4 7_565 .
Cl3 C2 H1 112.4 . .

loop_
_geom_bond_atom_site_label_1
_geom_bond_atom_site_label_2
_geom_bond_distance
_geom_bond_site_symmetry_2
C1 C2 1.53(7) .
C1 Cl2 1.65(6) .
C1 Cl1 1.87(3) 7_565
C1 Cl1 1.87(3) .
C2 Cl3 1.85(2) 7_565
C2 Cl3 1.85(2) .
C2 H1 0.9800 .

loop_
_geom_torsion_atom_site_label_1
_geom_torsion_atom_site_label_2
_geom_torsion_atom_site_label_3
_geom_torsion_atom_site_label_4
_geom_torsion
_geom_torsion_site_symmetry_1
_geom_torsion_site_symmetry_4
Cl2 C1 C2 Cl3 -58.4(17) . 7_565
Cl1 C1 C2 Cl3 175.3(14) 7_565 7_565
Cl1 C1 C2 Cl3 68(3) . 7_565
Cl2 C1 C2 Cl3 58.4(17) . .
Cl1 C1 C2 Cl3 -68(3) 7_565 .
Cl1 C1 C2 Cl3 -175.3(14) . .
